data_4118703
loop_
_publ_author_name
'Jeffrey M. Farrell'
'Jillian A. Hatnean'
'Douglas W. Stephan'

_publ_section_title
;
 Activation of Hydrogen and Hydrogenation Catalysis by a Borenium Cation
;
_journal_name_full 'Journal of the American Chemical Society'
_journal_page_first 15728
_journal_page_last 15731
_journal_paper_doi 10.1021/ja307995f
_journal_volume 134
_journal_year 2012
_chemical_formula_sum 'C17 H31 B N2'
_chemical_formula_weight 274.25
_chemical_name_systematic
; 
 ? 
;
_space_group_IT_number 14
_symmetry_cell_setting monoclinic
_symmetry_space_group_name_Hall '-P 2ybc'
_symmetry_space_group_name_H-M 'P 1 21/c 1'
_atom_sites_solution_hydrogens geom
_atom_sites_solution_primary direct
_atom_sites_solution_secondary difmap
_audit_creation_method SHELXL-97
_cell_angle_alpha 90.00
_cell_angle_beta 93.007(4)
_cell_angle_gamma 90.00
_cell_formula_units_Z 8
_cell_length_a 14.0494(9)
_cell_length_b 9.3066(7)
_cell_length_c 26.8708(18)
_cell_measurement_temperature 223(2)
_cell_volume 3508.6(4)
_computing_structure_refinement 'SHELXL-97 (Sheldrick, 2008)'
_computing_structure_solution 'SHELXS-97 (Sheldrick, 2008)'
_diffrn_ambient_temperature 223(2)
_diffrn_measured_fraction_theta_full 0.999
_diffrn_measured_fraction_theta_max 0.999
_diffrn_radiation_monochromator graphite
_diffrn_radiation_source 'fine-focus sealed tube'
_diffrn_radiation_type MoK\a
_diffrn_radiation_wavelength 0.71073
_diffrn_reflns_av_R_equivalents 0.0458
_diffrn_reflns_av_sigmaI/netI 0.0492
_diffrn_reflns_limit_h_max 16
_diffrn_reflns_limit_h_min -15
_diffrn_reflns_limit_k_max 11
_diffrn_reflns_limit_k_min -11
_diffrn_reflns_limit_l_max 28
_diffrn_reflns_limit_l_min -31
_diffrn_reflns_number 26451
_diffrn_reflns_theta_full 24.99
_diffrn_reflns_theta_max 24.99
_diffrn_reflns_theta_min 1.52
_exptl_absorpt_coefficient_mu 0.059
_exptl_absorpt_correction_T_max 0.7456
_exptl_absorpt_correction_T_min 0.6821
_exptl_absorpt_correction_type multi-scan
_exptl_crystal_density_diffrn 1.038
_exptl_crystal_F_000 1216
_exptl_crystal_size_max 0.22
_exptl_crystal_size_mid 0.19
_exptl_crystal_size_min 0.16
_refine_diff_density_max 0.551
_refine_diff_density_min -0.266
_refine_diff_density_rms 0.035
_refine_ls_extinction_method none
_refine_ls_goodness_of_fit_ref 1.012
_refine_ls_hydrogen_treatment mixed
_refine_ls_matrix_type full
_refine_ls_number_parameters 369
_refine_ls_number_reflns 6155
_refine_ls_number_restraints 0
_refine_ls_restrained_S_all 1.012
_refine_ls_R_factor_all 0.0998
_refine_ls_R_factor_gt 0.0537
_refine_ls_shift/su_max 0.001
_refine_ls_shift/su_mean 0.000
_refine_ls_structure_factor_coef Fsqd
_refine_ls_weighting_details 'calc w=1/[\s^2^(Fo^2^)+(0.0586P)^2^+1.1207P] where P=(Fo^2^+2Fc^2^)/3'
_refine_ls_weighting_scheme calc
_refine_ls_wR_factor_gt 0.1213
_refine_ls_wR_factor_ref 0.1439
_reflns_number_gt 3771
_reflns_number_total 6155
_reflns_threshold_expression >2sigma(I)
_cod_data_source_file ja307995f_si_002_1.cif
_cod_data_source_block jf012_0m
_cod_database_code 4118703

loop_
_symmetry_equiv_pos_as_xyz
'x, y, z'
'-x, y+1/2, -z+1/2'
'-x, -y, -z'
'x, -y-1/2, z-1/2'

loop_
_atom_site_label
_atom_site_type_symbol
_atom_site_fract_x
_atom_site_fract_y
_atom_site_fract_z
_atom_site_U_iso_or_equiv
_atom_site_adp_type
_atom_site_occupancy
_atom_site_symmetry_multiplicity
_atom_site_calc_flag
_atom_site_refinement_flags
B1 B -0.15700(17) -0.2693(3) 0.11533(9) 0.0382(6) Uani 1 1 d .
H1 H -0.2164(14) -0.294(2) 0.1426(7) 0.044(5) Uiso 1 1 d .
B2 B 0.40012(17) -0.0982(3) 0.15199(8) 0.0342(6) Uani 1 1 d .
H2 H 0.4366(14) -0.207(2) 0.1630(7) 0.044(6) Uiso 1 1 d .
N1 N -0.21653(13) -0.50336(19) 0.06771(7) 0.0438(5) Uani 1 1 d .
N2 N -0.06556(14) -0.5165(2) 0.08629(7) 0.0516(5) Uani 1 1 d .
N3 N 0.31099(11) 0.00637(18) 0.23327(6) 0.0335(4) Uani 1 1 d .
N4 N 0.46408(11) 0.00399(17) 0.23997(6) 0.0331(4) Uani 1 1 d .
C1 C -0.14264(15) -0.4275(2) 0.08985(7) 0.0389(5) Uani 1 1 d .
C2 C -0.1859(2) -0.6346(3) 0.05075(9) 0.0621(7) Uani 1 1 d .
H2A H -0.2238 -0.7049 0.0342 0.075 Uiso 1 1 calc R
C3 C -0.0924(2) -0.6430(3) 0.06225(10) 0.0686(8) Uani 1 1 d .
H3A H -0.0522 -0.7205 0.0553 0.082 Uiso 1 1 calc R
C4 C -0.31721(16) -0.4581(2) 0.06325(8) 0.0472(6) Uani 1 1 d .
H4A H -0.3233 -0.3687 0.0828 0.057 Uiso 1 1 calc R
C5 C -0.3805(2) -0.5713(3) 0.08538(10) 0.0740(9) Uani 1 1 d .
H5A H -0.3592 -0.5891 0.1198 0.111 Uiso 1 1 calc R
H5B H -0.3769 -0.6596 0.0664 0.111 Uiso 1 1 calc R
H5C H -0.4459 -0.5374 0.0841 0.111 Uiso 1 1 calc R
C6 C -0.34703(19) -0.4243(3) 0.00903(9) 0.0632(7) Uani 1 1 d .
H6A H -0.3048 -0.3519 -0.0036 0.095 Uiso 1 1 calc R
H6B H -0.4120 -0.3887 0.0070 0.095 Uiso 1 1 calc R
H6C H -0.3432 -0.5110 -0.0108 0.095 Uiso 1 1 calc R
C7 C 0.03100(17) -0.4929(3) 0.10955(10) 0.0659(8) Uani 1 1 d .
H7A H 0.0369 -0.3895 0.1178 0.079 Uiso 1 1 calc R
C8 C 0.0427(3) -0.5766(4) 0.15790(13) 0.1155(14) Uani 1 1 d .
H8A H -0.0070 -0.5490 0.1797 0.173 Uiso 1 1 calc R
H8B H 0.1046 -0.5556 0.1740 0.173 Uiso 1 1 calc R
H8C H 0.0381 -0.6787 0.1509 0.173 Uiso 1 1 calc R
C9 C 0.1070(2) -0.5288(4) 0.07325(14) 0.1107(13) Uani 1 1 d .
H9A H 0.0975 -0.4702 0.0436 0.166 Uiso 1 1 calc R
H9B H 0.1024 -0.6296 0.0642 0.166 Uiso 1 1 calc R
H9C H 0.1695 -0.5095 0.0888 0.166 Uiso 1 1 calc R
C10 C -0.19700(15) -0.1464(2) 0.07558(8) 0.0418(5) Uani 1 1 d .
H10A H -0.2493 -0.1887 0.0542 0.050 Uiso 1 1 calc R
C11 C -0.23753(17) -0.0222(2) 0.10542(10) 0.0535(6) Uani 1 1 d .
H11A H -0.2613 0.0524 0.0822 0.064 Uiso 1 1 calc R
H11B H -0.2916 -0.0575 0.1235 0.064 Uiso 1 1 calc R
C12 C -0.16399(18) 0.0442(3) 0.14261(10) 0.0590(7) Uani 1 1 d .
H12A H -0.1161 0.0956 0.1242 0.071 Uiso 1 1 calc R
H12B H -0.1958 0.1145 0.1632 0.071 Uiso 1 1 calc R
C13 C -0.11415(18) -0.0672(3) 0.17644(9) 0.0575(7) Uani 1 1 d .
H13A H -0.1605 -0.1080 0.1985 0.069 Uiso 1 1 calc R
H13B H -0.0643 -0.0196 0.1973 0.069 Uiso 1 1 calc R
C14 C -0.06901(15) -0.1899(2) 0.14725(8) 0.0456(6) Uani 1 1 d .
H14A H -0.0385 -0.2594 0.1710 0.055 Uiso 1 1 calc R
C15 C 0.00762(16) -0.1267(3) 0.11359(8) 0.0520(6) Uani 1 1 d .
H15A H 0.0164 -0.0246 0.1215 0.062 Uiso 1 1 calc R
H15B H 0.0684 -0.1754 0.1214 0.062 Uiso 1 1 calc R
C16 C -0.01793(16) -0.1421(3) 0.05813(9) 0.0546(7) Uani 1 1 d .
H16A H 0.0279 -0.0865 0.0397 0.066 Uiso 1 1 calc R
H16B H -0.0108 -0.2432 0.0489 0.066 Uiso 1 1 calc R
C17 C -0.11799(16) -0.0934(3) 0.04163(8) 0.0494(6) Uani 1 1 d .
H17A H -0.1327 -0.1280 0.0077 0.059 Uiso 1 1 calc R
H17B H -0.1192 0.0118 0.0407 0.059 Uiso 1 1 calc R
C18 C 0.38900(13) -0.0264(2) 0.20732(7) 0.0291(5) Uani 1 1 d .
C19 C 0.33801(15) 0.0559(2) 0.28036(7) 0.0421(6) Uani 1 1 d .
H19A H 0.2970 0.0849 0.3050 0.051 Uiso 1 1 calc R
C20 C 0.43338(15) 0.0552(2) 0.28444(7) 0.0418(6) Uani 1 1 d .
H20A H 0.4719 0.0840 0.3123 0.050 Uiso 1 1 calc R
C21 C 0.20940(13) -0.0153(2) 0.21731(8) 0.0369(5) Uani 1 1 d .
H21A H 0.2057 -0.0316 0.1809 0.044 Uiso 1 1 calc R
C22 C 0.17070(17) -0.1470(3) 0.24180(11) 0.0671(8) Uani 1 1 d .
H22A H 0.2091 -0.2298 0.2339 0.101 Uiso 1 1 calc R
H22B H 0.1053 -0.1629 0.2296 0.101 Uiso 1 1 calc R
H22C H 0.1728 -0.1333 0.2776 0.101 Uiso 1 1 calc R
C23 C 0.15224(17) 0.1183(3) 0.22763(10) 0.0637(7) Uani 1 1 d .
H23A H 0.1794 0.2000 0.2110 0.096 Uiso 1 1 calc R
H23B H 0.1539 0.1359 0.2632 0.096 Uiso 1 1 calc R
H23C H 0.0867 0.1048 0.2153 0.096 Uiso 1 1 calc R
C24 C 0.56630(14) -0.0158(2) 0.23104(8) 0.0416(5) Uani 1 1 d .
H24A H 0.5713 -0.0764 0.2010 0.050 Uiso 1 1 calc R
C25 C 0.61160(17) 0.1288(3) 0.22115(10) 0.0651(8) Uani 1 1 d .
H25A H 0.5781 0.1743 0.1929 0.098 Uiso 1 1 calc R
H25B H 0.6779 0.1150 0.2140 0.098 Uiso 1 1 calc R
H25C H 0.6077 0.1895 0.2503 0.098 Uiso 1 1 calc R
C26 C 0.61694(18) -0.0930(3) 0.27503(9) 0.0688(8) Uani 1 1 d .
H26A H 0.5864 -0.1849 0.2802 0.103 Uiso 1 1 calc R
H26B H 0.6134 -0.0347 0.3048 0.103 Uiso 1 1 calc R
H26C H 0.6832 -0.1084 0.2681 0.103 Uiso 1 1 calc R
C27 C 0.30451(15) -0.1337(3) 0.11637(7) 0.0444(6) Uani 1 1 d .
H27A H 0.2577 -0.1836 0.1365 0.053 Uiso 1 1 calc R
C28 C 0.25715(17) 0.0029(3) 0.09303(8) 0.0605(7) Uani 1 1 d .
H28A H 0.2493 -0.0103 0.0569 0.073 Uiso 1 1 calc R
H28B H 0.1935 0.0137 0.1058 0.073 Uiso 1 1 calc R
C29 C 0.41020(19) -0.1702(3) 0.04264(9) 0.0716(8) Uani 1 1 d .
H29A H 0.4327 -0.2440 0.0201 0.086 Uiso 1 1 calc R
H29B H 0.3804 -0.0936 0.0222 0.086 Uiso 1 1 calc R
C30 C 0.41809(17) 0.1311(3) 0.09487(9) 0.0582(7) Uani 1 1 d .
H30A H 0.4502 0.2144 0.1104 0.070 Uiso 1 1 calc R
H30B H 0.4262 0.1369 0.0589 0.070 Uiso 1 1 calc R
C31 C 0.46780(15) -0.0071(2) 0.11511(7) 0.0415(5) Uani 1 1 d .
H31A H 0.5268 0.0211 0.1345 0.050 Uiso 1 1 calc R
C32 C 0.49524(17) -0.1086(3) 0.07294(8) 0.0568(7) Uani 1 1 d .
H32A H 0.5356 -0.0560 0.0505 0.068 Uiso 1 1 calc R
H32B H 0.5331 -0.1881 0.0875 0.068 Uiso 1 1 calc R
C33 C 0.3136(2) 0.1403(3) 0.10374(13) 0.0848(10) Uani 1 1 d .
H33A H 0.2856 0.2174 0.0829 0.102 Uiso 1 1 calc R
H33B H 0.3064 0.1673 0.1386 0.102 Uiso 1 1 calc R
C34 C 0.33539(19) -0.2363(3) 0.07516(9) 0.0681(8) Uani 1 1 d .
H34A H 0.3614 -0.3243 0.0906 0.082 Uiso 1 1 calc R
H34B H 0.2793 -0.2629 0.0540 0.082 Uiso 1 1 calc R

loop_
_atom_site_aniso_label
_atom_site_aniso_U_11
_atom_site_aniso_U_22
_atom_site_aniso_U_33
_atom_site_aniso_U_23
_atom_site_aniso_U_13
_atom_site_aniso_U_12
B1 0.0342(14) 0.0413(15) 0.0399(14) 0.0034(12) 0.0089(11) -0.0097(12)
B2 0.0348(14) 0.0353(14) 0.0323(13) -0.0013(11) 0.0003(10) -0.0007(11)
N1 0.0538(12) 0.0337(11) 0.0444(10) 0.0003(9) 0.0077(9) -0.0045(9)
N2 0.0552(13) 0.0425(12) 0.0578(12) 0.0161(10) 0.0107(10) 0.0096(10)
N3 0.0308(9) 0.0419(10) 0.0279(9) -0.0015(8) 0.0014(7) 0.0015(8)
N4 0.0299(9) 0.0382(10) 0.0309(9) -0.0062(8) -0.0007(7) -0.0001(8)
C1 0.0418(13) 0.0392(13) 0.0361(12) 0.0124(10) 0.0075(10) -0.0020(11)
C2 0.089(2) 0.0381(15) 0.0600(16) -0.0010(12) 0.0097(15) -0.0016(14)
C3 0.092(2) 0.0382(16) 0.0768(19) 0.0054(14) 0.0182(17) 0.0139(15)
C4 0.0473(14) 0.0469(14) 0.0476(14) -0.0086(11) 0.0064(11) -0.0143(11)
C5 0.081(2) 0.079(2) 0.0634(17) -0.0150(15) 0.0152(15) -0.0437(16)
C6 0.0658(17) 0.0683(18) 0.0545(16) -0.0054(14) -0.0046(13) -0.0042(14)
C7 0.0476(16) 0.0676(18) 0.0829(19) 0.0276(15) 0.0086(14) 0.0137(13)
C8 0.090(3) 0.137(3) 0.117(3) 0.071(3) -0.020(2) 0.006(2)
C9 0.070(2) 0.124(3) 0.143(3) 0.017(3) 0.040(2) 0.028(2)
C10 0.0370(12) 0.0391(13) 0.0488(13) 0.0008(11) -0.0020(10) -0.0053(10)
C11 0.0451(14) 0.0418(14) 0.0743(17) -0.0006(12) 0.0091(12) -0.0033(11)
C12 0.0553(16) 0.0492(16) 0.0742(18) -0.0142(14) 0.0209(14) -0.0135(13)
C13 0.0562(16) 0.0683(18) 0.0486(14) -0.0125(13) 0.0102(12) -0.0279(14)
C14 0.0398(13) 0.0550(15) 0.0420(13) 0.0086(11) 0.0022(10) -0.0102(11)
C15 0.0354(13) 0.0626(16) 0.0581(15) 0.0057(13) 0.0048(11) -0.0130(12)
C16 0.0467(15) 0.0609(16) 0.0581(16) 0.0150(13) 0.0194(12) -0.0093(12)
C17 0.0576(16) 0.0453(14) 0.0455(13) 0.0095(11) 0.0041(11) -0.0082(12)
C18 0.0284(11) 0.0281(11) 0.0306(11) 0.0019(9) 0.0005(9) -0.0004(9)
C19 0.0376(13) 0.0561(15) 0.0331(12) -0.0085(10) 0.0059(10) 0.0029(11)
C20 0.0407(14) 0.0556(15) 0.0288(11) -0.0115(10) -0.0025(9) 0.0006(11)
C21 0.0254(11) 0.0477(13) 0.0374(11) 0.0015(10) 0.0004(9) 0.0010(10)
C22 0.0378(14) 0.0661(18) 0.097(2) 0.0228(16) -0.0001(14) -0.0073(13)
C23 0.0413(14) 0.0579(17) 0.091(2) -0.0037(15) -0.0082(13) 0.0120(12)
C24 0.0272(11) 0.0515(14) 0.0455(13) -0.0159(11) -0.0026(9) 0.0033(10)
C25 0.0436(15) 0.0695(18) 0.0841(19) -0.0297(15) 0.0203(13) -0.0191(13)
C26 0.0494(16) 0.093(2) 0.0620(17) -0.0178(15) -0.0209(13) 0.0220(15)
C27 0.0393(13) 0.0634(15) 0.0307(11) -0.0016(11) 0.0033(10) -0.0148(11)
C28 0.0386(14) 0.104(2) 0.0381(13) 0.0181(14) -0.0025(11) -0.0041(15)
C29 0.0652(18) 0.107(2) 0.0435(14) -0.0282(15) 0.0149(13) -0.0206(16)
C30 0.0557(16) 0.0634(17) 0.0563(15) 0.0156(13) 0.0107(12) -0.0061(13)
C31 0.0327(12) 0.0562(15) 0.0356(11) -0.0054(11) 0.0010(9) -0.0045(11)
C32 0.0490(15) 0.0813(19) 0.0413(13) -0.0112(13) 0.0139(11) -0.0068(13)
C33 0.0592(19) 0.083(2) 0.112(2) 0.0484(19) 0.0089(17) 0.0118(17)
C34 0.0670(18) 0.095(2) 0.0428(14) -0.0276(14) 0.0056(13) -0.0287(16)

loop_
_atom_type_symbol
_atom_type_description
_atom_type_scat_dispersion_real
_atom_type_scat_dispersion_imag
_atom_type_scat_source
C C 0.0033 0.0016 'International Tables Vol C Tables 4.2.6.8 and 6.1.1.4'
H H 0.0000 0.0000 'International Tables Vol C Tables 4.2.6.8 and 6.1.1.4'
B B 0.0013 0.0007 'International Tables Vol C Tables 4.2.6.8 and 6.1.1.4'
N N 0.0061 0.0033 'International Tables Vol C Tables 4.2.6.8 and 6.1.1.4'

loop_
_geom_angle_atom_site_label_1
_geom_angle_atom_site_label_2
_geom_angle_atom_site_label_3
_geom_angle
C1 B1 C14 121.05(19)
C1 B1 C10 113.48(17)
C14 B1 C10 104.41(17)
C27 B2 C31 103.53(16)
C27 B2 C18 119.67(17)
C31 B2 C18 114.88(17)
C1 N1 C2 111.0(2)
C1 N1 C4 126.24(18)
C2 N1 C4 122.7(2)
C1 N2 C3 110.5(2)
C1 N2 C7 126.2(2)
C3 N2 C7 123.0(2)
C18 N3 C19 110.70(16)
C18 N3 C21 127.51(16)
C19 N3 C21 121.64(16)
C18 N4 C20 111.28(16)
C18 N4 C24 126.39(16)
C20 N4 C24 122.33(16)
N1 C1 N2 104.00(19)
N1 C1 B1 122.59(18)
N2 C1 B1 133.4(2)
C3 C2 N1 107.2(2)
C2 C3 N2 107.4(2)
N1 C4 C5 110.4(2)
N1 C4 C6 110.50(18)
C5 C4 C6 112.3(2)
N2 C7 C8 110.0(2)
N2 C7 C9 110.8(3)
C8 C7 C9 112.9(3)
C11 C10 C17 111.34(18)
C11 C10 B1 107.96(18)
C17 C10 B1 111.84(17)
C12 C11 C10 112.94(19)
C13 C12 C11 112.8(2)
C12 C13 C14 112.89(19)
C13 C14 C15 109.38(19)
C13 C14 B1 106.29(18)
C15 C14 B1 113.00(17)
C16 C15 C14 113.50(18)
C17 C16 C15 115.1(2)
C16 C17 C10 114.34(18)
N3 C18 N4 103.84(15)
N3 C18 B2 132.06(17)
N4 C18 B2 123.93(16)
C20 C19 N3 107.41(18)
C19 C20 N4 106.77(18)
N3 C21 C22 110.38(17)
N3 C21 C23 110.33(17)
C22 C21 C23 112.43(19)
N4 C24 C25 109.72(17)
N4 C24 C26 110.47(18)
C25 C24 C26 111.7(2)
C34 C27 C28 110.35(19)
C34 C27 B2 106.91(18)
C28 C27 B2 113.04(18)
C33 C28 C27 113.75(19)
C32 C29 C34 112.9(2)
C33 C30 C31 114.72(19)
C32 C31 C30 112.12(19)
C32 C31 B2 107.59(18)
C30 C31 B2 112.05(17)
C29 C32 C31 113.90(19)
C30 C33 C28 115.2(2)
C29 C34 C27 112.9(2)

loop_
_geom_bond_atom_site_label_1
_geom_bond_atom_site_label_2
_geom_bond_distance
B1 C1 1.640(3)
B1 C14 1.643(3)
B1 C10 1.643(3)
B2 C27 1.641(3)
B2 C31 1.644(3)
B2 C18 1.645(3)
N1 C1 1.366(3)
N1 C2 1.380(3)
N1 C4 1.475(3)
N2 C1 1.371(3)
N2 C3 1.386(3)
N2 C7 1.480(3)
N3 C18 1.364(2)
N3 C19 1.381(2)
N3 C21 1.482(2)
N4 C18 1.366(2)
N4 C20 1.377(2)
N4 C24 1.480(2)
C2 C3 1.336(4)
C4 C5 1.520(3)
C4 C6 1.527(3)
C7 C8 1.516(4)
C7 C9 1.521(4)
C10 C11 1.534(3)
C10 C17 1.554(3)
C11 C12 1.530(3)
C12 C13 1.525(4)
C13 C14 1.540(3)
C14 C15 1.557(3)
C15 C16 1.521(3)
C16 C17 1.521(3)
C19 C20 1.339(3)
C21 C22 1.507(3)
C21 C23 1.514(3)
C24 C25 1.518(3)
C24 C26 1.527(3)
C27 C34 1.542(3)
C27 C28 1.551(3)
C28 C33 1.524(4)
C29 C32 1.522(3)
C29 C34 1.531(3)
C30 C33 1.502(4)
C30 C31 1.548(3)
C31 C32 1.540(3)
